data_1556760
loop_
_publ_author_name
'Kaur, Ramanpreet'
'Gautam, Raj'
'Cherukuvada, Suryanarayan'
'Guru Row, Tayur N.'

_publ_section_title
;
 Do carboximide-carboxylic acid combinations form co-crystals? The role of
 hydroxyl substitution on the formation of co-crystals and eutectics.
;
_journal_issue 'Pt 3'
_journal_name_full IUCrJ
_journal_page_first 341
_journal_page_last 351
_journal_paper_doi 10.1107/S2052252515002651
_journal_volume 2
_journal_year 2015
_chemical_compound_source 'see text'
_chemical_formula_moiety 'C7 H6 O3, C4 H5 N O2'
_chemical_formula_sum 'C11 H11 N O5'
_chemical_formula_weight 237.21
_space_group_IT_number 2
_space_group_name_Hall '-P 1'
_space_group_name_H-M_alt 'P -1'
_symmetry_cell_setting triclinic
_symmetry_Int_Tables_number 2
_symmetry_space_group_name_Hall '-P 1'
_symmetry_space_group_name_H-M 'P -1'
_atom_sites_solution_hydrogens geom
_atom_sites_solution_primary direct
_atom_sites_solution_secondary difmap
_cell_angle_alpha 103.458(5)
_cell_angle_beta 93.925(4)
_cell_angle_gamma 113.018(5)
_cell_formula_units_Z 2
_cell_length_a 6.5133(3)
_cell_length_b 8.1853(5)
_cell_length_c 11.4965(6)
_cell_measurement_reflns_used 8365
_cell_measurement_temperature 100(2)
_cell_measurement_theta_max 29.9140
_cell_measurement_theta_min 3.4040
_cell_volume 539.85(6)
_computing_cell_refinement
;
CrysAlisPro, Agilent Technologies,
Version 1.171.37.31 (release 14-01-2014 CrysAlis171 .NET)
(compiled Jan 14 2014,18:38:05)
;
_computing_data_collection
;
CrysAlisPro, Agilent Technologies,
Version 1.171.37.31 (release 14-01-2014 CrysAlis171 .NET)
(compiled Jan 14 2014,18:38:05)
;
_computing_data_reduction
;
CrysAlisPro, Agilent Technologies,
Version 1.171.37.31 (release 14-01-2014 CrysAlis171 .NET)
(compiled Jan 14 2014,18:38:05)
;
_computing_publication_material 'PLATON (Spek, 2003)'
_diffrn_ambient_temperature 100(2)
_diffrn_measured_fraction_theta_full 0.999
_diffrn_measured_fraction_theta_max 0.999
_diffrn_measurement_device 'four-circle diffractometer'
_diffrn_measurement_device_type 'Xcalibur, Eos, Nova'
_diffrn_radiation_monochromator mirror
_diffrn_radiation_probe x-ray
_diffrn_radiation_type MoK\a
_diffrn_radiation_wavelength 0.71073
_diffrn_reflns_av_R_equivalents 0.0351
_diffrn_reflns_av_sigmaI/netI 0.0292
_diffrn_reflns_limit_h_max 9
_diffrn_reflns_limit_h_min -8
_diffrn_reflns_limit_k_max 11
_diffrn_reflns_limit_k_min -11
_diffrn_reflns_limit_l_max 15
_diffrn_reflns_limit_l_min -16
_diffrn_reflns_number 13046
_diffrn_reflns_reduction_process
;
;
_diffrn_reflns_theta_full 24.99
_diffrn_reflns_theta_max 30.1509
_diffrn_reflns_theta_min 2.8187
_exptl_absorpt_coefficient_mu 0.117
_exptl_absorpt_correction_T_max 1.00000
_exptl_absorpt_correction_T_min 0.84330
_exptl_absorpt_correction_type multi-scan
_exptl_absorpt_process_details
;
CrysAlisPro, Agilent Technologies,
Version 1.171.37.31 (release 14-01-2014 CrysAlis171 .NET)
(compiled Jan 14 2014,18:38:05)
Empirical absorption correction using spherical harmonics,
 implemented in SCALE3 ABSPACK scaling algorithm.
;
_exptl_crystal_colour colourless
_exptl_crystal_density_diffrn 1.459
_exptl_crystal_density_method 'Not Measured'
_exptl_crystal_description block
_exptl_crystal_F_000 248
_exptl_crystal_size_max 0.426
_exptl_crystal_size_mid 0.236
_exptl_crystal_size_min 0.226
_refine_diff_density_max 0.200
_refine_diff_density_min -0.256
_refine_diff_density_rms 0.054
_refine_ls_extinction_method none
_refine_ls_goodness_of_fit_ref 1.056
_refine_ls_hydrogen_treatment mixed
_refine_ls_matrix_type full
_refine_ls_number_parameters 166
_refine_ls_number_reflns 1903
_refine_ls_number_restraints 0
_refine_ls_restrained_S_all 1.056
_refine_ls_R_factor_all 0.0324
_refine_ls_R_factor_gt 0.0306
_refine_ls_shift/su_max 0.000
_refine_ls_shift/su_mean 0.000
_refine_ls_structure_factor_coef Fsqd
_refine_ls_weighting_details 'calc w=1/[\s^2^(Fo^2^)+(0.0461P)^2^+0.1643P] where P=(Fo^2^+2Fc^2^)/3'
_refine_ls_weighting_scheme calc
_refine_ls_wR_factor_gt 0.0819
_refine_ls_wR_factor_ref 0.0836
_reflns_number_gt 1793
_reflns_number_total 1903
_cod_data_source_file bi5039.cif
_cod_data_source_block SM-4HBA
_cod_depositor_comments
;
The following automatic conversions were performed:

data item '_symmetry_cell_setting' value 'Triclinic' was changed to
'triclinic' in accordance with the
/home/saulius/struct/COD-crude-data/automatic-downloads/DataCite-retrospective/IUCr/depositions/lib/dictionaries/cif_core.dic
dictionary named 'cif_core.dic' version 2.4.2 last updated on
2011-04-26.

Automatic conversion script
Id: cif_fix_values 7556 2019-12-06 15:28:31Z antanas 
;
_cod_database_code 1556760
_publcif_datablock.id {fc914b0b-407d-4e47-8dd1-1ad18a2e50e1}

loop_
_symmetry_equiv_pos_site_id
_symmetry_equiv_pos_as_xyz
1 x,y,z
2 -x,-y,-z

loop_
_atom_site_label
_atom_site_type_symbol
_atom_site_fract_x
_atom_site_fract_y
_atom_site_fract_z
_atom_site_U_iso_or_equiv
_atom_site_adp_type
_atom_site_occupancy
_atom_site_site_symmetry_order
_atom_site_calc_flag
_atom_site_refinement_flags_posn
_atom_site_refinement_flags_adp
C1 C 0.08575(19) 0.07710(15) 0.85791(10) 0.0154(3) Uani 1 1 d . .
C2 C 0.15232(19) 0.13804(15) 0.74955(10) 0.0154(3) Uani 1 1 d . .
C7 C -0.00327(19) 0.16678(15) 0.67570(10) 0.0161(3) Uani 1 1 d . .
H7 H -0.1447 0.1484 0.6963 0.019 Uiso 1 1 calc R U
C6 C 0.05023(19) 0.22189(16) 0.57288(10) 0.0164(3) Uani 1 1 d . .
H6 H -0.0541 0.2414 0.5249 0.020 Uiso 1 1 calc R U
C5 C 0.26237(19) 0.24835(15) 0.54103(10) 0.0151(3) Uani 1 1 d . .
C4 C 0.4203(2) 0.22114(16) 0.61406(11) 0.0176(3) Uani 1 1 d . .
H4 H 0.5616 0.2396 0.5933 0.021 Uiso 1 1 calc R U
C3 C 0.3650(2) 0.16646(16) 0.71759(10) 0.0175(3) Uani 1 1 d . .
H3 H 0.4699 0.1485 0.7662 0.021 Uiso 1 1 calc R U
C8 C 0.0155(2) 0.38221(16) 0.15958(11) 0.0171(3) Uani 1 1 d . .
C9 C -0.2032(2) 0.37489(17) 0.09818(11) 0.0189(3) Uani 1 1 d . .
H9A H -0.2653 0.2753 0.0230 0.023 Uiso 1 1 calc R U
H9B H -0.1773 0.4908 0.0803 0.023 Uiso 1 1 calc R U
C10 C -0.3636(2) 0.34070(17) 0.18976(11) 0.0199(3) Uani 1 1 d . .
H10A H -0.4144 0.4388 0.2106 0.024 Uiso 1 1 calc R U
H10B H -0.4951 0.2235 0.1569 0.024 Uiso 1 1 calc R U
C11 C -0.22631(19) 0.33794(15) 0.29932(11) 0.0161(3) Uani 1 1 d . .
N1 N -0.01497(17) 0.36098(14) 0.27538(9) 0.0166(2) Uani 1 1 d . .
O2 O 0.24039(14) 0.05279(12) 0.92336(7) 0.0194(2) Uani 1 1 d . .
O1 O -0.10420(14) 0.04944(11) 0.88444(7) 0.0192(2) Uani 1 1 d . .
O3 O 0.30534(14) 0.29955(12) 0.43755(7) 0.0181(2) Uani 1 1 d . .
O4 O 0.18793(14) 0.40198(13) 0.11986(8) 0.0249(2) Uani 1 1 d . .
O5 O -0.28862(14) 0.31711(12) 0.39538(8) 0.0220(2) Uani 1 1 d . .
H2O H 0.181(3) 0.017(3) 0.9919(19) 0.059(6) Uiso 1 1 d . .
H3O H 0.438(3) 0.304(2) 0.4229(16) 0.045(5) Uiso 1 1 d . .
H1N H 0.085(3) 0.354(2) 0.3261(15) 0.030(4) Uiso 1 1 d . .

loop_
_atom_site_aniso_label
_atom_site_aniso_U_11
_atom_site_aniso_U_22
_atom_site_aniso_U_33
_atom_site_aniso_U_23
_atom_site_aniso_U_13
_atom_site_aniso_U_12
C1 0.0167(6) 0.0134(5) 0.0155(6) 0.0028(4) 0.0029(4) 0.0062(5)
C2 0.0169(6) 0.0135(5) 0.0154(6) 0.0037(4) 0.0035(4) 0.0060(4)
C7 0.0136(6) 0.0175(6) 0.0185(6) 0.0057(5) 0.0058(4) 0.0073(5)
C6 0.0150(6) 0.0198(6) 0.0167(6) 0.0063(5) 0.0022(4) 0.0090(5)
C5 0.0174(6) 0.0148(5) 0.0132(5) 0.0044(4) 0.0042(4) 0.0063(5)
C4 0.0143(6) 0.0231(6) 0.0187(6) 0.0085(5) 0.0063(4) 0.0092(5)
C3 0.0166(6) 0.0212(6) 0.0175(6) 0.0075(5) 0.0027(4) 0.0098(5)
C8 0.0188(6) 0.0180(6) 0.0173(6) 0.0063(4) 0.0048(5) 0.0096(5)
C9 0.0200(6) 0.0248(6) 0.0178(6) 0.0087(5) 0.0037(5) 0.0137(5)
C10 0.0165(6) 0.0257(6) 0.0202(6) 0.0082(5) 0.0026(5) 0.0108(5)
C11 0.0159(6) 0.0151(5) 0.0196(6) 0.0062(4) 0.0048(5) 0.0077(5)
N1 0.0147(5) 0.0230(5) 0.0167(5) 0.0087(4) 0.0037(4) 0.0106(4)
O2 0.0197(4) 0.0268(5) 0.0166(4) 0.0106(4) 0.0052(3) 0.0121(4)
O1 0.0167(4) 0.0259(5) 0.0177(4) 0.0098(3) 0.0063(3) 0.0092(4)
O3 0.0155(4) 0.0282(5) 0.0162(4) 0.0120(3) 0.0068(3) 0.0111(4)
O4 0.0204(5) 0.0390(5) 0.0241(5) 0.0151(4) 0.0111(4) 0.0170(4)
O5 0.0202(4) 0.0334(5) 0.0218(5) 0.0156(4) 0.0100(3) 0.0156(4)

loop_
_atom_type_symbol
_atom_type_description
_atom_type_scat_dispersion_real
_atom_type_scat_dispersion_imag
_atom_type_scat_source
O O 0.0106 0.0060 'International Tables Vol C Tables 4.2.6.8 and 6.1.1.4'
N N 0.0061 0.0033 'International Tables Vol C Tables 4.2.6.8 and 6.1.1.4'
H H 0.0000 0.0000 'International Tables Vol C Tables 4.2.6.8 and 6.1.1.4'
C C 0.0033 0.0016 'International Tables Vol C Tables 4.2.6.8 and 6.1.1.4'

loop_
_geom_angle_atom_site_label_1
_geom_angle_atom_site_label_2
_geom_angle_atom_site_label_3
_geom_angle
O1 C1 O2 122.58(11)
O1 C1 C2 121.77(10)
O2 C1 C2 115.64(10)
C7 C2 C3 118.95(11)
C7 C2 C1 118.84(10)
C3 C2 C1 122.21(10)
C6 C7 C2 120.97(11)
C7 C6 C5 119.69(10)
O3 C5 C4 122.50(10)
O3 C5 C6 117.40(10)
C4 C5 C6 120.10(11)
C3 C4 C5 119.71(11)
C4 C3 C2 120.57(11)
O4 C8 N1 124.10(11)
O4 C8 C9 128.45(11)
N1 C8 C9 107.45(10)
C8 C9 C10 105.04(9)
C11 C10 C9 105.13(9)
O5 C11 N1 124.12(11)
O5 C11 C10 126.99(11)
N1 C11 C10 108.89(10)
C11 N1 C8 113.45(10)

loop_
_geom_bond_atom_site_label_1
_geom_bond_atom_site_label_2
_geom_bond_distance
C1 O1 1.2409(14)
C1 O2 1.3202(14)
C1 C2 1.4774(16)
C2 C7 1.4017(17)
C2 C3 1.4017(17)
C7 C6 1.3799(16)
C6 C5 1.4008(16)
C5 O3 1.3620(14)
C5 C4 1.4000(17)
C4 C3 1.3882(17)
C8 O4 1.2075(15)
C8 N1 1.3996(15)
C8 C9 1.5189(16)
C9 C10 1.5290(16)
C10 C11 1.5038(16)
C11 O5 1.2281(15)
C11 N1 1.3708(15)

loop_
_geom_torsion_atom_site_label_1
_geom_torsion_atom_site_label_2
_geom_torsion_atom_site_label_3
_geom_torsion_atom_site_label_4
_geom_torsion
O1 C1 C2 C7 0.59(16)
O2 C1 C2 C7 -179.97(10)
O1 C1 C2 C3 -178.83(10)
O2 C1 C2 C3 0.61(16)
C3 C2 C7 C6 0.10(17)
C1 C2 C7 C6 -179.34(10)
C2 C7 C6 C5 0.47(17)
C7 C6 C5 O3 178.86(10)
C7 C6 C5 C4 -0.77(17)
O3 C5 C4 C3 -179.11(10)
C6 C5 C4 C3 0.50(17)
C5 C4 C3 C2 0.08(17)
C7 C2 C3 C4 -0.37(17)
C1 C2 C3 C4 179.05(10)
O4 C8 C9 C10 178.00(12)
N1 C8 C9 C10 -1.86(12)
C8 C9 C10 C11 2.17(12)
C9 C10 C11 O5 178.82(11)
C9 C10 C11 N1 -1.79(13)
O5 C11 N1 C8 -179.94(10)
C10 C11 N1 C8 0.65(13)
O4 C8 N1 C11 -179.07(11)
C9 C8 N1 C11 0.81(13)
